data_7151235
loop_
_publ_author_name
'Hussaini, Syed Raziullah'
'Moloney, Mark G.'

_publ_section_title
;
 2,5-Disubstituted pyrrolidines: synthesis by enamine reduction and
 subsequent regioselective and diastereoselective alkylations.
;
_journal_issue 13
_journal_name_full 'Organic &amp; biomolecular chemistry'
_journal_page_first 2600
_journal_page_last 2615
_journal_paper_doi 10.1039/b604183c
_journal_volume 4
_journal_year 2006
_chemical_absolute_configuration syn
_chemical_compound_source
;
synthesis as described
;
_chemical_formula_moiety ' C33 H37 N1 O6 '
_chemical_formula_sum 'C33 H37 N O6'
_chemical_formula_weight 543.66
_chemical_name_systematic
;
?
;
_space_group_IT_number 4
_symmetry_cell_setting monoclinic
_symmetry_space_group_name_Hall 'P 2yb'
_symmetry_space_group_name_H-M 'P 1 21 1'
_atom_sites_solution_hydrogens geom
_atom_sites_solution_primary direct
_cell_angle_alpha 90
_cell_angle_beta 90.6345(5)
_cell_angle_gamma 90
_cell_formula_units_Z 4
_cell_length_a 8.3002(2)
_cell_length_b 33.6715(4)
_cell_length_c 10.5310(2)
_cell_measurement_reflns_used 17333
_cell_measurement_temperature 150
_cell_measurement_theta_max 28
_cell_measurement_theta_min 5
_cell_volume 2943.03(10)
_computing_cell_refinement
;
KappaCCD software 'DENZO' (Otwinowski & Minor, 1996)
;
_computing_data_collection
;
KappaCCD software 'Collect' (Nonius, 2000)
;
_computing_data_reduction
;
KappaCCD software 'DENZO' (Otwinowski & Minor, 1996)
;
_computing_publication_material
;
CRYSTALS (Watkin et al, 2001)
;
_computing_structure_refinement
;
CRYSTALS (Watkin et al, 2001)
;
_computing_structure_solution 'SIR92 (Giacovazzo et al, 1992)'
_diffrn_ambient_temperature 150
_diffrn_measured_fraction_theta_full 0.988
_diffrn_measured_fraction_theta_max 0.988
_diffrn_measurement_device_type
;
Nonius KappaCCD
;
_diffrn_measurement_method \w
_diffrn_radiation_monochromator graphite
_diffrn_radiation_type 'Mo K\a'
_diffrn_radiation_wavelength 0.71073
_diffrn_reflns_av_R_equivalents 0.041
_diffrn_reflns_limit_h_max 10
_diffrn_reflns_limit_h_min -10
_diffrn_reflns_limit_k_max 43
_diffrn_reflns_limit_k_min -43
_diffrn_reflns_limit_l_max 13
_diffrn_reflns_limit_l_min -13
_diffrn_reflns_number 17333
_diffrn_reflns_theta_full 27.489
_diffrn_reflns_theta_max 27.489
_diffrn_reflns_theta_min 5.207
_diffrn_standards_decay_% 0.00
_diffrn_standards_interval_count 0
_diffrn_standards_interval_time 0
_diffrn_standards_number 0
_exptl_absorpt_coefficient_mu 0.084
_exptl_absorpt_correction_T_max 0.99
_exptl_absorpt_correction_T_min 0.97
_exptl_absorpt_correction_type multi-scan
_exptl_absorpt_process_details
;
Denzo/Scalepack (Otwinowski & Minor, 1996)
;
_exptl_crystal_colour ' colourless '
_exptl_crystal_density_diffrn 1.227
_exptl_crystal_description ' plate '
_exptl_crystal_F_000 1160
_exptl_crystal_size_max 0.38
_exptl_crystal_size_mid 0.36
_exptl_crystal_size_min 0.14
_exptl_crystal_thermal_history
;
The material was crystallised at ambient temperature. A suitable crystal
was cooled rapidly to 150K for single-crystal X-ray diffraction analysis.
;
_refine_diff_density_max 0.34
_refine_diff_density_min -0.25
_refine_ls_extinction_method None
_refine_ls_goodness_of_fit_ref 1.0425
_refine_ls_hydrogen_treatment noref
_refine_ls_matrix_type full
_refine_ls_number_parameters 721
_refine_ls_number_reflns 4668
_refine_ls_number_restraints 1
_refine_ls_R_factor_all 0.0753
_refine_ls_R_factor_gt 0.0521
_refine_ls_shift/su_max 0.002088
_refine_ls_structure_factor_coef F
_refine_ls_weighting_details
;
Method, part 1, Chebychev polynomial, (Watkin, 1994, Prince, 1982)
[weight] = 1.0/[A~0~*T~0~(x)+A~1~*T~1~(x) ... +A~n-1~]*T~n-1~(x)]
where A~i~ are the Chebychev coefficients listed below and x= Fcalc/Fmax
Method = Robust Weighting (Prince, 1982)
W = [weight] * [1-(deltaF/6*sigmaF)^2^]^2^
A~i~ are:
1.67 0.134 1.28
;
_refine_ls_weighting_scheme calc
_refine_ls_wR_factor_all 0.0561
_refine_ls_wR_factor_gt 0.0531
_refine_ls_wR_factor_ref 0.0531
_reflns_limit_h_max 10
_reflns_limit_h_min -10
_reflns_limit_k_max 43
_reflns_limit_k_min 0
_reflns_limit_l_max 13
_reflns_limit_l_min 0
_reflns_number_gt 4668
_reflns_number_total 6438
_reflns_threshold_expression I>3.00u(I)
_cod_data_source_file b604183c.txt
_cod_data_source_block ac397
_cod_depositor_comments
;
The following automatic conversions were performed:
'_symmetry_cell_setting' value 'Monoclinic' changed to 'monoclinic'
according to '/home/saulius/struct/CIF-dictionaries/cif_core.dic'
dictionary named 'cif_core.dic' version 2.4.1 from 2010-06-29.

Automatic conversion script
Id: cif_fix_enum 1527 2010-12-29 10:47:43Z saulius 
;
_cod_original_sg_symbol_H-M 'P 1 21 1 '
_cod_original_formula_sum ' C33 H37 N1 O6 '
_cod_database_code 7151235

loop_
_symmetry_equiv_pos_as_xyz
x,y,z
-x,y+1/2,-z

loop_
_atom_site_label
_atom_site_type_symbol
_atom_site_fract_x
_atom_site_fract_y
_atom_site_fract_z
_atom_site_U_iso_or_equiv
_atom_site_occupancy
_atom_site_adp_type
N1 N 0.1729(4) 0.68445(9) 0.1990(3) 0.0255 1.0000 Uani
C1 C 0.3405(4) 0.67161(11) 0.2259(4) 0.0269 1.0000 Uani
C2 C 0.3359(5) 0.65873(13) 0.3650(4) 0.0340 1.0000 Uani
C3 C 0.1589(5) 0.64863(12) 0.3890(4) 0.0317 1.0000 Uani
C4 C 0.0642(4) 0.67806(11) 0.3067(3) 0.0271 1.0000 Uani
C5 C 0.1377(5) 0.70475(11) 0.0909(4) 0.0305 1.0000 Uani
O1 O 0.2442(4) 0.71442(8) 0.0165(3) 0.0369 1.0000 Uani
C6 C -0.0380(5) 0.71280(12) 0.0611(4) 0.0381 1.0000 Uani
C7 C 0.3909(4) 0.63917(10) 0.1297(3) 0.0242 1.0000 Uani
C8 C 0.5715(4) 0.63321(11) 0.1330(3) 0.0262 1.0000 Uani
O2 O 0.6636(3) 0.65019(9) 0.2019(3) 0.0355 1.0000 Uani
O3 O 0.6145(3) 0.60705(8) 0.0426(3) 0.0312 1.0000 Uani
C9 C 0.7871(5) 0.59868(14) 0.0363(5) 0.0428 1.0000 Uani
C10 C 0.8107(6) 0.56814(16) -0.0649(5) 0.0505 1.0000 Uani
C11 C 0.2978(4) 0.60053(11) 0.1466(3) 0.0249 1.0000 Uani
O4 O 0.1687(4) 0.59413(9) 0.0993(3) 0.0422 1.0000 Uani
O5 O 0.3761(3) 0.57559(8) 0.2230(3) 0.0310 1.0000 Uani
C12 C 0.2952(5) 0.53785(12) 0.2499(4) 0.0356 1.0000 Uani
C13 C 0.4186(6) 0.51031(12) 0.3052(4) 0.0440 1.0000 Uani
C14 C 0.0423(5) 0.71775(11) 0.3761(4) 0.0286 1.0000 Uani
O6 O -0.0702(3) 0.71072(7) 0.4739(2) 0.0289 1.0000 Uani
C15 C -0.1226(4) 0.74539(10) 0.5440(3) 0.0251 1.0000 Uani
C16 C -0.2237(4) 0.72798(11) 0.6526(4) 0.0293 1.0000 Uani
C17 C -0.2668(5) 0.68847(13) 0.6558(5) 0.0409 1.0000 Uani
C18 C -0.3591(6) 0.67416(16) 0.7552(6) 0.0576 1.0000 Uani
C19 C -0.4105(5) 0.69840(17) 0.8490(5) 0.0532 1.0000 Uani
C20 C -0.3702(5) 0.73844(15) 0.8463(4) 0.0409 1.0000 Uani
C21 C -0.2778(5) 0.75295(13) 0.7479(4) 0.0337 1.0000 Uani
C22 C 0.0261(4) 0.76704(11) 0.5951(3) 0.0250 1.0000 Uani
C23 C 0.1019(5) 0.75388(11) 0.7073(4) 0.0300 1.0000 Uani
C24 C 0.2477(5) 0.76976(13) 0.7476(4) 0.0363 1.0000 Uani
C25 C 0.3229(5) 0.79891(13) 0.6756(4) 0.0370 1.0000 Uani
C26 C 0.2500(5) 0.81227(12) 0.5658(4) 0.0354 1.0000 Uani
C27 C 0.1041(5) 0.79641(12) 0.5244(4) 0.0295 1.0000 Uani
C28 C -0.2340(5) 0.77090(11) 0.4604(3) 0.0274 1.0000 Uani
C29 C -0.2591(5) 0.81132(11) 0.4880(4) 0.0294 1.0000 Uani
C30 C -0.3671(5) 0.83348(13) 0.4168(4) 0.0408 1.0000 Uani
C31 C -0.4506(6) 0.81706(15) 0.3167(4) 0.0444 1.0000 Uani
C32 C -0.4271(6) 0.77717(15) 0.2875(4) 0.0426 1.0000 Uani
C33 C -0.3198(5) 0.75451(12) 0.3604(4) 0.0345 1.0000 Uani
N2 N 0.4040(3) 0.47196(9) -0.2955(3) 0.0233 1.0000 Uani
C34 C 0.2374(4) 0.48476(10) -0.2711(3) 0.0247 1.0000 Uani
C35 C 0.2434(5) 0.49847(12) -0.1318(3) 0.0319 1.0000 Uani
C36 C 0.4196(5) 0.50923(11) -0.1069(3) 0.0308 1.0000 Uani
C37 C 0.5115(4) 0.47892(10) -0.1860(3) 0.0250 1.0000 Uani
C38 C 0.4364(4) 0.44969(10) -0.3997(3) 0.0258 1.0000 Uani
O7 O 0.3286(3) 0.43994(8) -0.4731(3) 0.0344 1.0000 Uani
C39 C 0.6096(5) 0.43889(12) -0.4252(4) 0.0349 1.0000 Uani
C40 C 0.1832(4) 0.51619(10) -0.3688(3) 0.0245 1.0000 Uani
C41 C 0.0028(5) 0.52179(10) -0.3674(4) 0.0268 1.0000 Uani
O8 O -0.0879(3) 0.50504(9) -0.2956(3) 0.0345 1.0000 Uani
O9 O -0.0444(3) 0.54682(8) -0.4586(3) 0.0314 1.0000 Uani
C42 C -0.2175(5) 0.55488(14) -0.4663(5) 0.0413 1.0000 Uani
C43 C -0.2436(6) 0.58434(17) -0.5712(5) 0.0553 1.0000 Uani
C44 C 0.2738(4) 0.55551(10) -0.3543(4) 0.0271 1.0000 Uani
O10 O 0.4011(3) 0.56247(9) -0.3986(3) 0.0423 1.0000 Uani
O11 O 0.1923(3) 0.58018(8) -0.2774(3) 0.0307 1.0000 Uani
C45 C 0.2681(5) 0.61842(12) -0.2509(4) 0.0364 1.0000 Uani
C46 C 0.1410(6) 0.64537(13) -0.2002(5) 0.0472 1.0000 Uani
C47 C 0.5330(5) 0.43962(11) -0.1142(4) 0.0288 1.0000 Uani
O12 O 0.6451(3) 0.44595(7) -0.0136(2) 0.0267 1.0000 Uani
C48 C 0.6956(4) 0.41035(10) 0.0533(3) 0.0252 1.0000 Uani
C49 C 0.7982(4) 0.42543(11) 0.1654(3) 0.0248 1.0000 Uani
C50 C 0.8411(5) 0.46482(12) 0.1787(4) 0.0369 1.0000 Uani
C51 C 0.9319(6) 0.47674(14) 0.2848(5) 0.0470 1.0000 Uani
C52 C 0.9803(5) 0.44994(15) 0.3759(4) 0.0425 1.0000 Uani
C53 C 0.9368(5) 0.41027(14) 0.3631(4) 0.0370 1.0000 Uani
C54 C 0.8471(5) 0.39820(11) 0.2586(4) 0.0301 1.0000 Uani
C55 C 0.5433(4) 0.38912(10) 0.0993(3) 0.0250 1.0000 Uani
C56 C 0.4681(5) 0.40207(11) 0.2085(4) 0.0294 1.0000 Uani
C57 C 0.3180(5) 0.38756(13) 0.2442(4) 0.0360 1.0000 Uani
C58 C 0.2424(5) 0.35933(13) 0.1701(4) 0.0374 1.0000 Uani
C59 C 0.3162(5) 0.34560(12) 0.0611(4) 0.0370 1.0000 Uani
C60 C 0.4655(5) 0.36018(12) 0.0262(3) 0.0293 1.0000 Uani
C61 C 0.8036(5) 0.38530(11) -0.0330(3) 0.0267 1.0000 Uani
C62 C 0.8235(5) 0.34472(12) -0.0130(4) 0.0331 1.0000 Uani
C63 C 0.9262(6) 0.32273(13) -0.0907(4) 0.0419 1.0000 Uani
C64 C 1.0093(5) 0.34078(15) -0.1870(4) 0.0437 1.0000 Uani
C65 C 0.9928(5) 0.38106(14) -0.2067(4) 0.0402 1.0000 Uani
C66 C 0.8912(5) 0.40352(12) -0.1300(4) 0.0321 1.0000 Uani
H11 H 0.4250 0.6925 0.2150 0.0323 1.0000 Uiso
H21 H 0.3726 0.6808 0.4218 0.0408 1.0000 Uiso
H22 H 0.4057 0.6349 0.3794 0.0408 1.0000 Uiso
H31 H 0.1325 0.6522 0.4807 0.0381 1.0000 Uiso
H32 H 0.1347 0.6207 0.3628 0.0381 1.0000 Uiso
H41 H -0.0458 0.6682 0.2832 0.0326 1.0000 Uiso
H61 H -0.1057 0.7029 0.1323 0.0457 1.0000 Uiso
H62 H -0.0548 0.7420 0.0505 0.0457 1.0000 Uiso
H63 H -0.0694 0.6988 -0.0192 0.0457 1.0000 Uiso
H71 H 0.3610 0.6488 0.0427 0.0290 1.0000 Uiso
H91 H 0.8472 0.6235 0.0145 0.0515 1.0000 Uiso
H92 H 0.8268 0.5883 0.1198 0.0515 1.0000 Uiso
H101 H 0.9280 0.5618 -0.0716 0.0607 1.0000 Uiso
H102 H 0.7701 0.5787 -0.1480 0.0607 1.0000 Uiso
H103 H 0.7498 0.5435 -0.0427 0.0607 1.0000 Uiso
H121 H 0.2066 0.5422 0.3120 0.0427 1.0000 Uiso
H122 H 0.2494 0.5264 0.1697 0.0427 1.0000 Uiso
H131 H 0.3672 0.4842 0.3247 0.0529 1.0000 Uiso
H132 H 0.4642 0.5221 0.3850 0.0529 1.0000 Uiso
H133 H 0.5070 0.5063 0.2427 0.0529 1.0000 Uiso
H141 H 0.0000 0.7384 0.3161 0.0344 1.0000 Uiso
H142 H 0.1474 0.7269 0.4132 0.0344 1.0000 Uiso
H171 H -0.2317 0.6701 0.5868 0.0492 1.0000 Uiso
H181 H -0.3881 0.6454 0.7574 0.0694 1.0000 Uiso
H191 H -0.4769 0.6876 0.9197 0.0640 1.0000 Uiso
H201 H -0.4077 0.7567 0.9149 0.0492 1.0000 Uiso
H211 H -0.2496 0.7818 0.7456 0.0405 1.0000 Uiso
H231 H 0.0496 0.7327 0.7590 0.0361 1.0000 Uiso
H241 H 0.2990 0.7603 0.8285 0.0436 1.0000 Uiso
H251 H 0.4292 0.8101 0.7035 0.0444 1.0000 Uiso
H261 H 0.3026 0.8337 0.5151 0.0425 1.0000 Uiso
H271 H 0.0543 0.8061 0.4432 0.0355 1.0000 Uiso
H291 H -0.1982 0.8241 0.5596 0.0354 1.0000 Uiso
H301 H -0.3848 0.8620 0.4386 0.0490 1.0000 Uiso
H311 H -0.5274 0.8335 0.2653 0.0534 1.0000 Uiso
H321 H -0.4869 0.7648 0.2147 0.0510 1.0000 Uiso
H331 H -0.3047 0.7258 0.3396 0.0414 1.0000 Uiso
H341 H 0.1537 0.4636 -0.2820 0.0297 1.0000 Uiso
H351 H 0.1725 0.5221 -0.1193 0.0383 1.0000 Uiso
H352 H 0.2087 0.4766 -0.0741 0.0383 1.0000 Uiso
H361 H 0.4430 0.5369 -0.1356 0.0370 1.0000 Uiso
H362 H 0.4476 0.5066 -0.0147 0.0370 1.0000 Uiso
H371 H 0.6215 0.4886 -0.2083 0.0300 1.0000 Uiso
H391 H 0.6800 0.4493 -0.3552 0.0419 1.0000 Uiso
H392 H 0.6433 0.4508 -0.5077 0.0419 1.0000 Uiso
H393 H 0.6204 0.4093 -0.4297 0.0419 1.0000 Uiso
H401 H 0.2123 0.5058 -0.4544 0.0293 1.0000 Uiso
H421 H -0.2556 0.5662 -0.3841 0.0495 1.0000 Uiso
H422 H -0.2776 0.5298 -0.4854 0.0495 1.0000 Uiso
H431 H -0.3611 0.5906 -0.5792 0.0662 1.0000 Uiso
H432 H -0.1826 0.6092 -0.5516 0.0662 1.0000 Uiso
H433 H -0.2046 0.5729 -0.6529 0.0662 1.0000 Uiso
H451 H 0.3134 0.6298 -0.3307 0.0436 1.0000 Uiso
H452 H 0.3565 0.6151 -0.1865 0.0436 1.0000 Uiso
H461 H 0.1892 0.6719 -0.1810 0.0565 1.0000 Uiso
H462 H 0.0528 0.6484 -0.2650 0.0565 1.0000 Uiso
H463 H 0.0959 0.6337 -0.1208 0.0565 1.0000 Uiso
H471 H 0.5746 0.4188 -0.1730 0.0344 1.0000 Uiso
H472 H 0.4273 0.4309 -0.0790 0.0344 1.0000 Uiso
H501 H 0.8075 0.4847 0.1130 0.0442 1.0000 Uiso
H511 H 0.9622 0.5053 0.2945 0.0564 1.0000 Uiso
H521 H 1.0462 0.4589 0.4507 0.0510 1.0000 Uiso
H531 H 0.9702 0.3905 0.4292 0.0444 1.0000 Uiso
H541 H 0.8168 0.3696 0.2494 0.0361 1.0000 Uiso
H561 H 0.5230 0.4224 0.2631 0.0353 1.0000 Uiso
H571 H 0.2657 0.3976 0.3231 0.0433 1.0000 Uiso
H581 H 0.1346 0.3488 0.1948 0.0449 1.0000 Uiso
H591 H 0.2614 0.3251 0.0074 0.0443 1.0000 Uiso
H601 H 0.5181 0.3499 -0.0522 0.0351 1.0000 Uiso
H621 H 0.7642 0.3312 0.0570 0.0398 1.0000 Uiso
H631 H 0.9394 0.2936 -0.0759 0.0503 1.0000 Uiso
H641 H 1.0814 0.3248 -0.2426 0.0524 1.0000 Uiso
H651 H 1.0539 0.3943 -0.2763 0.0483 1.0000 Uiso
H661 H 0.8809 0.4328 -0.1443 0.0386 1.0000 Uiso

loop_
_atom_site_aniso_label
_atom_site_aniso_U_11
_atom_site_aniso_U_22
_atom_site_aniso_U_33
_atom_site_aniso_U_23
_atom_site_aniso_U_13
_atom_site_aniso_U_12
N1 0.0304(16) 0.0231(15) 0.0231(14) -0.0024(12) 0.0012(13) 0.0064(12)
C1 0.0216(18) 0.0274(18) 0.0319(19) -0.0026(15) 0.0019(15) 0.0033(14)
C2 0.033(2) 0.040(2) 0.0288(19) -0.0004(17) -0.0027(16) 0.0084(17)
C3 0.039(2) 0.030(2) 0.0264(18) 0.0008(15) 0.0081(17) 0.0098(16)
C4 0.0271(18) 0.0235(17) 0.0309(18) 0.0004(15) 0.0038(15) 0.0029(15)
C5 0.041(2) 0.0170(17) 0.0338(19) -0.0019(14) 0.0020(17) 0.0045(15)
O1 0.0488(17) 0.0289(14) 0.0330(14) 0.0076(12) 0.0111(13) 0.0021(12)
C6 0.040(2) 0.029(2) 0.045(2) -0.0008(18) -0.0076(19) 0.0054(17)
C7 0.0294(19) 0.0179(16) 0.0253(17) 0.0028(13) 0.0024(14) -0.0008(13)
C8 0.0295(19) 0.0218(17) 0.0274(18) 0.0006(14) 0.0065(16) -0.0008(14)
O2 0.0276(14) 0.0389(16) 0.0401(15) -0.0099(13) -0.0007(12) -0.0014(12)
O3 0.0284(14) 0.0302(14) 0.0350(14) -0.0067(11) 0.0043(11) 0.0015(11)
C9 0.026(2) 0.043(2) 0.060(3) -0.011(2) 0.0118(19) 0.0025(18)
C10 0.038(2) 0.051(3) 0.063(3) -0.017(2) 0.012(2) 0.010(2)
C11 0.0226(19) 0.0244(18) 0.0277(18) 0.0021(14) 0.0030(15) 0.0031(14)
O4 0.0282(16) 0.0354(17) 0.063(2) 0.0088(14) -0.0096(14) -0.0050(12)
O5 0.0280(14) 0.0239(13) 0.0410(15) 0.0067(11) -0.0005(11) -0.0033(11)
C12 0.046(2) 0.0209(18) 0.040(2) 0.0039(16) 0.0051(18) -0.0065(16)
C13 0.061(3) 0.023(2) 0.048(3) 0.0079(18) 0.006(2) 0.0021(19)
C14 0.0313(19) 0.0255(18) 0.0292(18) -0.0002(15) 0.0080(15) 0.0009(15)
O6 0.0307(14) 0.0208(12) 0.0353(14) -0.0021(11) 0.0097(11) 0.0034(10)
C15 0.030(2) 0.0198(16) 0.0253(17) 0.0004(13) 0.0076(15) 0.0036(14)
C16 0.0239(18) 0.0279(19) 0.036(2) 0.0090(16) 0.0050(16) 0.0021(14)
C17 0.034(2) 0.031(2) 0.058(3) 0.0095(19) 0.014(2) 0.0006(17)
C18 0.045(3) 0.042(3) 0.087(4) 0.024(3) 0.023(3) -0.008(2)
C19 0.032(2) 0.070(3) 0.058(3) 0.035(3) 0.016(2) 0.007(2)
C20 0.028(2) 0.059(3) 0.036(2) 0.014(2) 0.0104(17) 0.0113(19)
C21 0.031(2) 0.038(2) 0.032(2) 0.0078(17) 0.0082(16) 0.0070(17)
C22 0.0267(18) 0.0216(17) 0.0269(17) 0.0003(14) 0.0092(15) 0.0024(14)
C23 0.035(2) 0.0256(18) 0.0295(19) 0.0043(15) 0.0045(16) 0.0064(15)
C24 0.035(2) 0.037(2) 0.036(2) 0.0041(18) 0.0000(18) 0.0034(18)
C25 0.033(2) 0.034(2) 0.045(2) -0.0008(18) 0.0011(18) -0.0025(17)
C26 0.035(2) 0.030(2) 0.042(2) 0.0021(17) 0.0090(18) -0.0059(16)
C27 0.0297(19) 0.0280(19) 0.0309(19) 0.0018(15) 0.0043(16) -0.0007(15)
C28 0.030(2) 0.0285(19) 0.0242(17) 0.0046(15) 0.0106(15) 0.0014(15)
C29 0.032(2) 0.0272(19) 0.0290(19) 0.0050(15) 0.0070(16) 0.0042(15)
C30 0.045(3) 0.037(2) 0.040(2) 0.0127(19) 0.016(2) 0.0083(19)
C31 0.044(3) 0.052(3) 0.037(2) 0.018(2) 0.009(2) 0.015(2)
C32 0.038(2) 0.055(3) 0.035(2) 0.007(2) -0.0055(18) -0.001(2)
C33 0.038(2) 0.034(2) 0.031(2) 0.0014(17) 0.0001(17) 0.0039(17)
N2 0.0243(15) 0.0220(14) 0.0235(14) -0.0009(11) -0.0009(12) 0.0031(12)
C34 0.0256(19) 0.0223(17) 0.0263(18) 0.0045(14) 0.0023(14) 0.0027(13)
C35 0.037(2) 0.035(2) 0.0235(17) 0.0032(16) 0.0017(15) 0.0103(17)
C36 0.040(2) 0.0292(19) 0.0235(17) -0.0031(15) 0.0015(16) 0.0096(16)
C37 0.0291(19) 0.0200(16) 0.0260(17) -0.0017(14) -0.0024(14) 0.0033(14)
C38 0.0296(19) 0.0189(16) 0.0290(18) 0.0012(14) -0.0013(15) 0.0023(14)
O7 0.0387(16) 0.0251(14) 0.0392(15) -0.0053(12) -0.0087(13) 0.0062(11)
C39 0.037(2) 0.030(2) 0.037(2) -0.0048(16) 0.0063(17) 0.0021(17)
C40 0.0259(18) 0.0214(17) 0.0260(17) -0.0014(14) -0.0018(14) 0.0018(14)
C41 0.0307(19) 0.0210(17) 0.0286(18) -0.0047(14) -0.0053(16) -0.0017(14)
O8 0.0232(13) 0.0386(15) 0.0417(15) 0.0078(13) 0.0034(12) -0.0019(11)
O9 0.0253(13) 0.0325(14) 0.0363(14) 0.0062(11) -0.0026(11) 0.0040(11)
C42 0.024(2) 0.046(3) 0.054(3) 0.011(2) -0.0089(18) 0.0028(18)
C43 0.040(3) 0.054(3) 0.071(3) 0.014(3) -0.013(2) 0.013(2)
C44 0.0254(19) 0.0196(17) 0.036(2) -0.0020(15) -0.0011(16) 0.0048(14)
O10 0.0319(15) 0.0378(16) 0.0575(19) 0.0024(14) 0.0114(14) -0.0045(12)
O11 0.0292(14) 0.0240(13) 0.0388(15) -0.0057(11) 0.0007(11) -0.0013(11)
C45 0.045(2) 0.0222(19) 0.042(2) -0.0050(16) -0.0088(19) -0.0036(17)
C46 0.063(3) 0.025(2) 0.053(3) -0.0116(19) -0.010(2) 0.008(2)
C47 0.0282(19) 0.0227(17) 0.035(2) 0.0029(15) -0.0066(15) 0.0012(14)
O12 0.0271(13) 0.0226(12) 0.0301(13) 0.0020(10) -0.0100(10) 0.0013(10)
C48 0.0267(18) 0.0212(17) 0.0278(18) 0.0028(14) -0.0045(14) 0.0016(14)
C49 0.0216(17) 0.0247(17) 0.0281(18) -0.0038(14) 0.0015(14) 0.0034(14)
C50 0.032(2) 0.031(2) 0.047(2) -0.0009(18) -0.0088(18) -0.0040(17)
C51 0.040(2) 0.040(2) 0.061(3) -0.022(2) -0.007(2) -0.001(2)
C52 0.027(2) 0.061(3) 0.040(2) -0.023(2) -0.0091(17) 0.000(2)
C53 0.032(2) 0.053(3) 0.0262(19) -0.0075(18) -0.0061(16) 0.0124(18)
C54 0.032(2) 0.0303(19) 0.0277(18) -0.0050(15) -0.0018(15) 0.0040(16)
C55 0.0304(19) 0.0194(16) 0.0251(17) 0.0027(14) -0.0048(14) 0.0002(14)
C56 0.028(2) 0.0226(18) 0.037(2) -0.0025(15) -0.0017(16) 0.0043(14)
C57 0.030(2) 0.038(2) 0.040(2) -0.0035(18) 0.0036(17) 0.0030(17)
C58 0.0234(19) 0.038(2) 0.051(3) 0.0073(19) -0.0006(18) -0.0036(17)
C59 0.042(2) 0.031(2) 0.038(2) -0.0029(17) -0.0076(18) -0.0054(18)
C60 0.034(2) 0.0295(19) 0.0243(18) -0.0003(15) -0.0047(15) -0.0041(16)
C61 0.031(2) 0.0235(17) 0.0254(17) -0.0029(14) -0.0048(15) 0.0025(14)
C62 0.039(2) 0.0275(19) 0.033(2) -0.0063(16) -0.0005(17) 0.0016(16)
C63 0.052(3) 0.033(2) 0.041(2) -0.0110(18) 0.000(2) 0.0121(19)
C64 0.038(2) 0.051(3) 0.042(2) -0.018(2) -0.0018(19) 0.013(2)
C65 0.038(2) 0.051(3) 0.031(2) -0.0031(18) 0.0022(18) -0.001(2)
C66 0.033(2) 0.031(2) 0.0325(19) -0.0011(16) 0.0020(16) 0.0008(16)

loop_
_atom_type_symbol
_atom_type_scat_dispersion_real
_atom_type_scat_dispersion_imag
_atom_type_scat_Cromer_Mann_a1
_atom_type_scat_Cromer_Mann_b1
_atom_type_scat_Cromer_Mann_a2
_atom_type_scat_Cromer_Mann_b2
_atom_type_scat_Cromer_Mann_a3
_atom_type_scat_Cromer_Mann_b3
_atom_type_scat_Cromer_Mann_a4
_atom_type_scat_Cromer_Mann_b4
_atom_type_scat_Cromer_Mann_c
_atom_type_scat_source
'C ' 0.0033 0.0016 2.3100 20.8439 1.0200 10.2075 1.5886 0.5687 0.8650 51.6512 0.2156 International_Tables_Vol_IV_Table_2.2B
'H ' 0.0000 0.0000 0.4930 10.5109 0.3229 26.1257 0.1402 3.1424 0.0408 57.7998 0.0030 International_Tables_Vol_IV_Table_2.2B
'N ' 0.0061 0.0033 12.2126 0.0057 3.1322 9.8933 2.0125 28.9975 1.1663 0.5826 -11.5290 International_Tables_Vol_IV_Table_2.2B
'O ' 0.0106 0.0060 3.0485 13.2771 2.2868 5.7011 1.5463 0.3239 0.8670 32.9089 0.2508 International_Tables_Vol_IV_Table_2.2B

loop_
_geom_angle_atom_site_label_1
_geom_angle_site_symmetry_1
_geom_angle_atom_site_label_2
_geom_angle_site_symmetry_2
_geom_angle_atom_site_label_3
_geom_angle_site_symmetry_3
_geom_angle
_geom_angle_publ_flag
C1 . N1 . C4 . 113.1(3) yes
C1 . N1 . C5 . 120.1(3) yes
C4 . N1 . C5 . 126.3(3) yes
N1 . C1 . C2 . 103.5(3) yes
N1 . C1 . C7 . 109.9(3) yes
C2 . C1 . C7 . 115.9(3) yes
N1 . C1 . H11 . 115.530 no
C2 . C1 . H11 . 109.525 no
C7 . C1 . H11 . 103.051 no
C1 . C2 . C3 . 104.8(3) yes
C1 . C2 . H21 . 110.627 no
C3 . C2 . H21 . 110.627 no
C1 . C2 . H22 . 110.627 no
C3 . C2 . H22 . 110.627 no
H21 . C2 . H22 . 109.466 no
C2 . C3 . C4 . 104.5(3) yes
C2 . C3 . H31 . 110.696 no
C4 . C3 . H31 . 110.696 no
C2 . C3 . H32 . 110.696 no
C4 . C3 . H32 . 110.696 no
H31 . C3 . H32 . 109.467 no
N1 . C4 . C3 . 102.5(3) yes
N1 . C4 . C14 . 108.4(3) yes
C3 . C4 . C14 . 110.9(3) yes
N1 . C4 . H41 . 115.057 no
C3 . C4 . H41 . 112.725 no
C14 . C4 . H41 . 107.183 no
N1 . C5 . O1 . 121.2(4) yes
N1 . C5 . C6 . 117.6(4) yes
O1 . C5 . C6 . 121.2(4) yes
C5 . C6 . H61 . 109.467 no
C5 . C6 . H62 . 109.467 no
H61 . C6 . H62 . 109.476 no
C5 . C6 . H63 . 109.467 no
H61 . C6 . H63 . 109.475 no
H62 . C6 . H63 . 109.476 no
C1 . C7 . C8 . 110.7(3) yes
C1 . C7 . C11 . 112.6(3) yes
C8 . C7 . C11 . 112.8(3) yes
C1 . C7 . H71 . 107.673 no
C8 . C7 . H71 . 107.422 no
C11 . C7 . H71 . 105.272 no
C7 . C8 . O2 . 125.3(3) yes
C7 . C8 . O3 . 109.9(3) yes
O2 . C8 . O3 . 124.8(3) yes
C8 . O3 . C9 . 115.2(3) yes
O3 . C9 . C10 . 107.5(4) yes
O3 . C9 . H91 . 109.953 no
C10 . C9 . H91 . 109.953 no
O3 . C9 . H92 . 109.953 no
C10 . C9 . H92 . 109.953 no
H91 . C9 . H92 . 109.467 no
C9 . C10 . H101 . 109.467 no
C9 . C10 . H102 . 109.466 no
H101 . C10 . H102 . 109.476 no
C9 . C10 . H103 . 109.467 no
H101 . C10 . H103 . 109.476 no
H102 . C10 . H103 . 109.476 no
C7 . C11 . O4 . 123.9(3) yes
C7 . C11 . O5 . 111.4(3) yes
O4 . C11 . O5 . 124.6(3) yes
C11 . O5 . C12 . 116.3(3) yes
O5 . C12 . C13 . 107.4(3) yes
O5 . C12 . H121 . 109.979 no
C13 . C12 . H121 . 109.979 no
O5 . C12 . H122 . 109.979 no
C13 . C12 . H122 . 109.979 no
H121 . C12 . H122 . 109.467 no
C12 . C13 . H131 . 109.466 no
C12 . C13 . H132 . 109.466 no
H131 . C13 . H132 . 109.476 no
C12 . C13 . H133 . 109.467 no
H131 . C13 . H133 . 109.476 no
H132 . C13 . H133 . 109.476 no
C4 . C14 . O6 . 106.4(3) yes
C4 . C14 . H141 . 110.227 no
O6 . C14 . H141 . 110.227 no
C4 . C14 . H142 . 110.227 no
O6 . C14 . H142 . 110.227 no
H141 . C14 . H142 . 109.467 no
C14 . O6 . C15 . 116.0(3) yes
O6 . C15 . C16 . 103.9(3) yes
O6 . C15 . C22 . 108.5(3) yes
C16 . C15 . C22 . 111.4(3) yes
O6 . C15 . C28 . 110.0(3) yes
C16 . C15 . C28 . 108.0(3) yes
C22 . C15 . C28 . 114.5(3) yes
C15 . C16 . C17 . 121.9(4) yes
C15 . C16 . C21 . 119.3(3) yes
C17 . C16 . C21 . 118.7(4) yes
C16 . C17 . C18 . 119.9(4) yes
C16 . C17 . H171 . 120.036 no
C18 . C17 . H171 . 120.036 no
C17 . C18 . C19 . 121.4(5) yes
C17 . C18 . H181 . 119.299 no
C19 . C18 . H181 . 119.299 no
C18 . C19 . C20 . 119.5(4) yes
C18 . C19 . H191 . 120.261 no
C20 . C19 . H191 . 120.261 no
C19 . C20 . C21 . 119.5(4) yes
C19 . C20 . H201 . 120.231 no
C21 . C20 . H201 . 120.231 no
C16 . C21 . C20 . 120.9(4) yes
C16 . C21 . H211 . 119.550 no
C20 . C21 . H211 . 119.550 no
C15 . C22 . C23 . 119.9(3) yes
C15 . C22 . C27 . 121.8(3) yes
C23 . C22 . C27 . 117.7(4) yes
C22 . C23 . C24 . 121.2(4) yes
C22 . C23 . H231 . 119.407 no
C24 . C23 . H231 . 119.407 no
C23 . C24 . C25 . 120.0(4) yes
C23 . C24 . H241 . 119.988 no
C25 . C24 . H241 . 119.988 no
C24 . C25 . C26 . 119.5(4) yes
C24 . C25 . H251 . 120.229 no
C26 . C25 . H251 . 120.229 no
C25 . C26 . C27 . 120.8(4) yes
C25 . C26 . H261 . 119.604 no
C27 . C26 . H261 . 119.604 no
C22 . C27 . C26 . 120.8(4) yes
C22 . C27 . H271 . 119.617 no
C26 . C27 . H271 . 119.617 no
C15 . C28 . C29 . 120.8(3) yes
C15 . C28 . C33 . 121.1(3) yes
C29 . C28 . C33 . 117.9(4) yes
C28 . C29 . C30 . 120.4(4) yes
C28 . C29 . H291 . 119.785 no
C30 . C29 . H291 . 119.785 no
C29 . C30 . C31 . 121.3(4) yes
C29 . C30 . H301 . 119.375 no
C31 . C30 . H301 . 119.375 no
C30 . C31 . C32 . 119.2(4) yes
C30 . C31 . H311 . 120.396 no
C32 . C31 . H311 . 120.396 no
C31 . C32 . C33 . 119.7(4) yes
C31 . C32 . H321 . 120.133 no
C33 . C32 . H321 . 120.133 no
C28 . C33 . C32 . 121.4(4) yes
C28 . C33 . H331 . 119.281 no
C32 . C33 . H331 . 119.281 no
C34 . N2 . C37 . 112.3(3) yes
C34 . N2 . C38 . 119.7(3) yes
C37 . N2 . C38 . 126.8(3) yes
N2 . C34 . C35 . 103.5(3) yes
N2 . C34 . C40 . 110.7(3) yes
C35 . C34 . C40 . 115.9(3) yes
N2 . C34 . H341 . 115.070 no
C35 . C34 . H341 . 109.756 no
C40 . C34 . H341 . 102.432 no
C34 . C35 . C36 . 104.8(3) yes
C34 . C35 . H351 . 110.619 no
C36 . C35 . H351 . 110.619 no
C34 . C35 . H352 . 110.619 no
C36 . C35 . H352 . 110.619 no
H351 . C35 . H352 . 109.466 no
C35 . C36 . C37 . 103.3(3) yes
C35 . C36 . H361 . 110.981 no
C37 . C36 . H361 . 110.981 no
C35 . C36 . H362 . 110.981 no
C37 . C36 . H362 . 110.980 no
H361 . C36 . H362 . 109.466 no
N2 . C37 . C36 . 103.4(3) yes
N2 . C37 . C47 . 108.4(3) yes
C36 . C37 . C47 . 111.3(3) yes
N2 . C37 . H371 . 114.621 no
C36 . C37 . H371 . 111.873 no
C47 . C37 . H371 . 107.212 no
N2 . C38 . O7 . 120.7(3) yes
N2 . C38 . C39 . 118.3(3) yes
O7 . C38 . C39 . 121.0(3) yes
C38 . C39 . H391 . 109.466 no
C38 . C39 . H392 . 109.467 no
H391 . C39 . H392 . 109.476 no
C38 . C39 . H393 . 109.467 no
H391 . C39 . H393 . 109.476 no
H392 . C39 . H393 . 109.476 no
C34 . C40 . C41 . 111.2(3) yes
C34 . C40 . C44 . 112.9(3) yes
C41 . C40 . C44 . 112.2(3) yes
C34 . C40 . H401 . 106.801 no
C41 . C40 . H401 . 107.560 no
C44 . C40 . H401 . 105.708 no
C40 . C41 . O8 . 124.8(3) yes
C40 . C41 . O9 . 110.8(3) yes
O8 . C41 . O9 . 124.3(3) yes
C41 . O9 . C42 . 115.9(3) yes
O9 . C42 . C43 . 107.3(4) yes
O9 . C42 . H421 . 110.012 no
C43 . C42 . H421 . 110.013 no
O9 . C42 . H422 . 110.012 no
C43 . C42 . H422 . 110.013 no
H421 . C42 . H422 . 109.466 no
C42 . C43 . H431 . 109.466 no
C42 . C43 . H432 . 109.466 no
H431 . C43 . H432 . 109.476 no
C42 . C43 . H433 . 109.467 no
H431 . C43 . H433 . 109.476 no
H432 . C43 . H433 . 109.476 no
C40 . C44 . O10 . 124.9(3) yes
C40 . C44 . O11 . 110.1(3) yes
O10 . C44 . O11 . 124.8(3) yes
C44 . O11 . C45 . 116.2(3) yes
O11 . C45 . C46 . 107.4(4) yes
O11 . C45 . H451 . 109.982 no
C46 . C45 . H451 . 109.982 no
O11 . C45 . H452 . 109.982 no
C46 . C45 . H452 . 109.982 no
H451 . C45 . H452 . 109.466 no
C45 . C46 . H461 . 109.467 no
C45 . C46 . H462 . 109.467 no
H461 . C46 . H462 . 109.475 no
C45 . C46 . H463 . 109.467 no
H461 . C46 . H463 . 109.476 no
H462 . C46 . H463 . 109.476 no
C37 . C47 . O12 . 108.1(3) yes
C37 . C47 . H471 . 109.821 no
O12 . C47 . H471 . 109.821 no
C37 . C47 . H472 . 109.821 no
O12 . C47 . H472 . 109.821 no
H471 . C47 . H472 . 109.467 no
C47 . O12 . C48 . 115.0(3) yes
O12 . C48 . C49 . 104.8(3) yes
O12 . C48 . C55 . 107.7(3) yes
C49 . C48 . C55 . 111.3(3) yes
O12 . C48 . C61 . 109.5(3) yes
C49 . C48 . C61 . 108.3(3) yes
C55 . C48 . C61 . 114.8(3) yes
C48 . C49 . C50 . 122.4(3) yes
C48 . C49 . C54 . 118.5(3) yes
C50 . C49 . C54 . 119.1(4) yes
C49 . C50 . C51 . 119.5(4) yes
C49 . C50 . H501 . 120.250 no
C51 . C50 . H501 . 120.250 no
C50 . C51 . C52 . 121.3(4) yes
C50 . C51 . H511 . 119.339 no
C52 . C51 . H511 . 119.339 no
C51 . C52 . C53 . 119.3(4) yes
C51 . C52 . H521 . 120.341 no
C53 . C52 . H521 . 120.342 no
C52 . C53 . C54 . 119.8(4) yes
C52 . C53 . H531 . 120.098 no
C54 . C53 . H531 . 120.099 no
C49 . C54 . C53 . 121.0(4) yes
C49 . C54 . H541 . 119.510 no
C53 . C54 . H541 . 119.511 no
C48 . C55 . C56 . 119.7(3) yes
C48 . C55 . C60 . 121.9(3) yes
C56 . C55 . C60 . 117.9(3) yes
C55 . C56 . C57 . 121.7(4) yes
C55 . C56 . H561 . 119.130 no
C57 . C56 . H561 . 119.130 no
C56 . C57 . C58 . 119.5(4) yes
C56 . C57 . H571 . 120.265 no
C58 . C57 . H571 . 120.265 no
C57 . C58 . C59 . 119.8(4) yes
C57 . C58 . H581 . 120.103 no
C59 . C58 . H581 . 120.102 no
C58 . C59 . C60 . 120.4(4) yes
C58 . C59 . H591 . 119.802 no
C60 . C59 . H591 . 119.802 no
C55 . C60 . C59 . 120.6(4) yes
C55 . C60 . H601 . 119.676 no
C59 . C60 . H601 . 119.676 no
C48 . C61 . C62 . 121.2(3) yes
C48 . C61 . C66 . 120.1(3) yes
C62 . C61 . C66 . 118.6(4) yes
C61 . C62 . C63 . 120.2(4) yes
C61 . C62 . H621 . 119.909 no
C63 . C62 . H621 . 119.909 no
C62 . C63 . C64 . 120.7(4) yes
C62 . C63 . H631 . 119.637 no
C64 . C63 . H631 . 119.637 no
C63 . C64 . C65 . 119.8(4) yes
C63 . C64 . H641 . 120.111 no
C65 . C64 . H641 . 120.111 no
C64 . C65 . C66 . 120.3(4) yes
C64 . C65 . H651 . 119.837 no
C66 . C65 . H651 . 119.837 no
C61 . C66 . C65 . 120.4(4) yes
C61 . C66 . H661 . 119.799 no
C65 . C66 . H661 . 119.799 no

loop_
_geom_bond_atom_site_label_1
_geom_bond_site_symmetry_1
_geom_bond_atom_site_label_2
_geom_bond_site_symmetry_2
_geom_bond_distance
_geom_bond_publ_flag
N1 . C1 . 1.481(5) yes
N1 . C4 . 1.473(5) yes
N1 . C5 . 1.357(5) yes
C1 . C2 . 1.529(5) yes
C1 . C7 . 1.550(5) yes
C1 . H11 . 1.000 no
C2 . C3 . 1.532(6) yes
C2 . H21 . 1.000 no
C2 . H22 . 1.000 no
C3 . C4 . 1.528(5) yes
C3 . H31 . 1.000 no
C3 . H32 . 1.000 no
C4 . C14 . 1.535(5) yes
C4 . H41 . 1.000 no
C5 . O1 . 1.231(5) yes
C5 . C6 . 1.513(6) yes
C6 . H61 . 1.000 no
C6 . H62 . 1.000 no
C6 . H63 . 1.000 no
C7 . C8 . 1.513(5) yes
C7 . C11 . 1.525(5) yes
C7 . H71 . 1.000 no
C8 . O2 . 1.194(5) yes
C8 . O3 . 1.347(4) yes
O3 . C9 . 1.462(5) yes
C9 . C10 . 1.495(7) yes
C9 . H91 . 1.000 no
C9 . H92 . 1.000 no
C10 . H101 . 1.000 no
C10 . H102 . 1.000 no
C10 . H103 . 1.000 no
C11 . O4 . 1.196(5) yes
C11 . O5 . 1.328(4) yes
O5 . C12 . 1.466(4) yes
C12 . C13 . 1.495(6) yes
C12 . H121 . 1.000 no
C12 . H122 . 1.000 no
C13 . H131 . 1.000 no
C13 . H132 . 1.000 no
C13 . H133 . 1.000 no
C14 . O6 . 1.418(4) yes
C14 . H141 . 1.000 no
C14 . H142 . 1.000 no
O6 . C15 . 1.450(4) yes
C15 . C16 . 1.542(5) yes
C15 . C22 . 1.526(5) yes
C15 . C28 . 1.533(5) yes
C16 . C17 . 1.378(6) yes
C16 . C21 . 1.388(6) yes
C17 . C18 . 1.389(6) yes
C17 . H171 . 1.000 no
C18 . C19 . 1.354(8) yes
C18 . H181 . 1.000 no
C19 . C20 . 1.390(8) yes
C19 . H191 . 1.000 no
C20 . C21 . 1.385(6) yes
C20 . H201 . 1.000 no
C21 . H211 . 1.000 no
C22 . C23 . 1.404(5) yes
C22 . C27 . 1.401(5) yes
C23 . C24 . 1.386(6) yes
C23 . H231 . 1.000 no
C24 . C25 . 1.392(6) yes
C24 . H241 . 1.000 no
C25 . C26 . 1.375(6) yes
C25 . H251 . 1.000 no
C26 . C27 . 1.389(6) yes
C26 . H261 . 1.000 no
C27 . H271 . 1.000 no
C28 . C29 . 1.408(5) yes
C28 . C33 . 1.380(6) yes
C29 . C30 . 1.382(6) yes
C29 . H291 . 1.000 no
C30 . C31 . 1.371(7) yes
C30 . H301 . 1.000 no
C31 . C32 . 1.392(7) yes
C31 . H311 . 1.000 no
C32 . C33 . 1.396(6) yes
C32 . H321 . 1.000 no
C33 . H331 . 1.000 no
N2 . C34 . 1.474(5) yes
N2 . C37 . 1.468(5) yes
N2 . C38 . 1.359(5) yes
C34 . C35 . 1.538(5) yes
C34 . C40 . 1.539(5) yes
C34 . H341 . 1.000 no
C35 . C36 . 1.527(6) yes
C35 . H351 . 1.000 no
C35 . H352 . 1.000 no
C36 . C37 . 1.527(5) yes
C36 . H361 . 1.000 no
C36 . H362 . 1.000 no
C37 . C47 . 1.534(5) yes
C37 . H371 . 1.000 no
C38 . O7 . 1.221(5) yes
C38 . C39 . 1.510(5) yes
C39 . H391 . 1.000 no
C39 . H392 . 1.000 no
C39 . H393 . 1.000 no
C40 . C41 . 1.509(5) yes
C40 . C44 . 1.529(5) yes
C40 . H401 . 1.000 no
C41 . O8 . 1.212(5) yes
C41 . O9 . 1.334(5) yes
O9 . C42 . 1.464(5) yes
C42 . C43 . 1.499(7) yes
C42 . H421 . 1.000 no
C42 . H422 . 1.000 no
C43 . H431 . 1.000 no
C43 . H432 . 1.000 no
C43 . H433 . 1.000 no
C44 . O10 . 1.183(5) yes
C44 . O11 . 1.347(4) yes
O11 . C45 . 1.459(5) yes
C45 . C46 . 1.495(6) yes
C45 . H451 . 1.000 no
C45 . H452 . 1.000 no
C46 . H461 . 1.000 no
C46 . H462 . 1.000 no
C46 . H463 . 1.000 no
C47 . O12 . 1.418(4) yes
C47 . H471 . 1.000 no
C47 . H472 . 1.000 no
O12 . C48 . 1.450(4) yes
C48 . C49 . 1.534(5) yes
C48 . C55 . 1.536(5) yes
C48 . C61 . 1.536(5) yes
C49 . C50 . 1.380(5) yes
C49 . C54 . 1.400(5) yes
C50 . C51 . 1.400(6) yes
C50 . H501 . 1.000 no
C51 . C52 . 1.374(7) yes
C51 . H511 . 1.000 no
C52 . C53 . 1.390(7) yes
C52 . H521 . 1.000 no
C53 . C54 . 1.383(6) yes
C53 . H531 . 1.000 no
C54 . H541 . 1.000 no
C55 . C56 . 1.384(5) yes
C55 . C60 . 1.396(5) yes
C56 . C57 . 1.394(6) yes
C56 . H561 . 1.000 no
C57 . C58 . 1.377(6) yes
C57 . H571 . 1.000 no
C58 . C59 . 1.386(6) yes
C58 . H581 . 1.000 no
C59 . C60 . 1.387(6) yes
C59 . H591 . 1.000 no
C60 . H601 . 1.000 no
C61 . C62 . 1.392(5) yes
C61 . C66 . 1.402(6) yes
C62 . C63 . 1.400(6) yes
C62 . H621 . 1.000 no
C63 . C64 . 1.374(7) yes
C63 . H631 . 1.000 no
C64 . C65 . 1.379(7) yes
C64 . H641 . 1.000 no
C65 . C66 . 1.397(6) yes
C65 . H651 . 1.000 no
C66 . H661 . 1.000 no
